data_2203398
loop_
_publ_author_name
'Girija, C. R.'
'Noor Shahina Begum'
'Sridhar, M. A.'
'Lokanath, N. K.'
'Prasad, J. S.'

_publ_section_title
;
 1-Dimethylamino-3-dimethyliminio-1-(<i>p</i>-methylphenyl)prop-1-ene
 perchlorate
;
_journal_issue 4
_journal_name_full 'Acta Crystallographica Section E'
_journal_page_first o589
_journal_page_last o591
_journal_paper_doi 10.1107/S1600536804005574
_journal_volume 60
_journal_year 2004
_chemical_formula_iupac 'C14 H21 N2 1+, Cl O4 1-'
_chemical_formula_moiety 'C14 H21 N2 1+, Cl O4 1-'
_chemical_formula_sum 'C14 H21 Cl N2 O4'
_chemical_formula_weight 316.78
_chemical_name_systematic
;
1-Dimethylamino-3-dimethyliminio-1-(p-methylphenyl)prop-1-ene perchlorate
;
_space_group_IT_number 14
_symmetry_cell_setting monoclinic
_symmetry_space_group_name_Hall '-P 2yab'
_symmetry_space_group_name_H-M 'P 1 21/a 1'
_atom_sites_solution_hydrogens geom
_atom_sites_solution_primary direct
_atom_sites_solution_secondary difmap
_cell_angle_alpha 90
_cell_angle_beta 115.501(18)
_cell_angle_gamma 90
_cell_formula_units_Z 4
_cell_length_a 11.601(3)
_cell_length_b 12.409(2)
_cell_length_c 12.664(4)
_cell_measurement_reflns_used 23
_cell_measurement_temperature 293(2)
_cell_measurement_theta_max 4.4
_cell_measurement_theta_min 3.5
_cell_volume 1645.5(8)
_computing_cell_refinement 'MSC/AFC Diffractometer Control Software'
_computing_data_collection
;
MSC/AFC Diffractometer Control Software
(Molecular Structure Corporation, 1992)
;
_computing_data_reduction
;
TEXSAN (Molecular Structure Corporation, 1995)
;
_computing_molecular_graphics 'ORTEP-3 for Windows (Farrugia, 1997)'
_computing_publication_material 'PLATON (Spek, 1990)'
_computing_structure_refinement 'SHELXL97 (Sheldrick, 1997)'
_computing_structure_solution TEXSAN
_diffrn_ambient_temperature 293(2)
_diffrn_measured_fraction_theta_full 0.999
_diffrn_measured_fraction_theta_max 0.999
_diffrn_measurement_device_type 'Rigaku AFC-7S'
_diffrn_measurement_method \w/2\q
_diffrn_radiation_monochromator graphite
_diffrn_radiation_source 'fine-focus sealed tube'
_diffrn_radiation_type MoKa
_diffrn_radiation_wavelength 0.71069
_diffrn_reflns_av_R_equivalents 0.0995
_diffrn_reflns_av_sigmaI/netI 0.0546
_diffrn_reflns_limit_h_max 13
_diffrn_reflns_limit_h_min 0
_diffrn_reflns_limit_k_max 14
_diffrn_reflns_limit_k_min 0
_diffrn_reflns_limit_l_max 13
_diffrn_reflns_limit_l_min -15
_diffrn_reflns_number 3045
_diffrn_reflns_theta_full 25
_diffrn_reflns_theta_max 25.00
_diffrn_reflns_theta_min 2.42
_diffrn_standards_decay_% -10.40
_diffrn_standards_interval_count 150
_diffrn_standards_number 3
_exptl_absorpt_coefficient_mu 0.248
_exptl_absorpt_correction_type none
_exptl_crystal_colour colourless
_exptl_crystal_density_diffrn 1.279
_exptl_crystal_density_method 'Not Measured'
_exptl_crystal_description prism
_exptl_crystal_F_000 672
_exptl_crystal_size_max 0.3
_exptl_crystal_size_mid 0.2
_exptl_crystal_size_min 0.1
_refine_diff_density_max 0.422
_refine_diff_density_min -0.344
_refine_ls_extinction_coef 0.024(6)
_refine_ls_extinction_expression Fc^*^=kFc[1+0.001xFc^2^\l^3^/sin(2\q)]^-1/4^
_refine_ls_extinction_method SHELXL97
_refine_ls_goodness_of_fit_ref 1.083
_refine_ls_hydrogen_treatment constr
_refine_ls_matrix_type full
_refine_ls_number_parameters 196
_refine_ls_number_reflns 2890
_refine_ls_number_restraints 0
_refine_ls_restrained_S_all 1.083
_refine_ls_R_factor_all 0.1243
_refine_ls_R_factor_gt 0.0751
_refine_ls_shift/su_max 0.001
_refine_ls_shift/su_mean 0
_refine_ls_structure_factor_coef Fsqd
_refine_ls_weighting_details 'calc w = 1/[\s^2^(Fo^2^)+(0.1546P)^2^+0.6164P] where P = (Fo^2^+2Fc^2^)/3'
_refine_ls_weighting_scheme calc
_refine_ls_wR_factor_gt 0.2207
_refine_ls_wR_factor_ref 0.2718
_reflns_number_gt 1649
_reflns_number_total 2890
_reflns_threshold_expression I>2\s(I)
_cod_data_source_file ci6343.cif
_cod_data_source_block I
_cod_depositor_comments
;
The following automatic conversions were performed:
'_symmetry_cell_setting' value 'Monoclinic' changed to 'monoclinic'
according to '/home/saulius/struct/CIF-dictionaries/cif_core.dic'
dictionary named 'cif_core.dic' version 2.4.1 from 2010-06-29.

Automatic conversion script
Id: cif_fix_enum 1527 2010-12-29 10:47:43Z saulius 

The following automatic conversions were performed:

'_symmetry_cell_setting' value 'Monoclinic' changed to 'monoclinic'
according to /home/saulius/struct/CIF-dictionaries/cif_core.dic
dictionary named 'cif_core.dic' version 2.4.1 from 2010-06-29.

Automatic conversion script
Id: cif_fix_values 1715 2011-07-08 13:25:40Z adriana 
;
_cod_original_cell_volume 1645.4(8)
_cod_original_sg_symbol_H-M 'P 21/a'
_cod_database_code 2203398
_cod_database_fobs_code 2203398

loop_
_symmetry_equiv_pos_as_xyz
x,y,z
1/2-x,1/2+y,-z
-x,-y,-z
1/2+x,1/2-y,z

loop_
_atom_site_aniso_label
_atom_site_aniso_U_11
_atom_site_aniso_U_22
_atom_site_aniso_U_33
_atom_site_aniso_U_12
_atom_site_aniso_U_13
_atom_site_aniso_U_23
Cl 0.0656(7) 0.0799(9) 0.0978(10) -0.0038(5) 0.0289(6) -0.0203(6)
O1 0.135(3) 0.121(3) 0.078(3) 0.008(3) 0.020(2) -0.015(2)
O2 0.106(3) 0.121(3) 0.136(4) 0.034(3) 0.027(3) -0.004(3)
O3 0.127(4) 0.257(7) 0.202(6) -0.056(4) 0.102(4) -0.034(5)
O4 0.146(4) 0.095(3) 0.225(6) -0.011(3) 0.048(4) -0.073(4)
N1 0.061(2) 0.0560(19) 0.086(2) -0.0113(15) 0.0271(18) 0.0038(17)
N2 0.067(2) 0.0590(19) 0.101(3) -0.0014(18) 0.036(2) 0.0135(19)
C1 0.054(2) 0.0411(18) 0.083(3) 0.0051(16) 0.024(2) 0.0024(18)
C2 0.053(2) 0.048(2) 0.084(3) 0.0023(16) 0.023(2) 0.0006(19)
C3 0.057(2) 0.053(2) 0.091(3) 0.0040(19) 0.026(2) 0.009(2)
C4 0.053(2) 0.049(2) 0.084(3) -0.0035(16) 0.026(2) -0.0010(19)
C5 0.057(2) 0.066(3) 0.089(3) 0.0056(19) 0.025(2) -0.005(2)
C6 0.055(2) 0.085(3) 0.092(3) -0.002(2) 0.019(2) 0.004(3)
C7 0.074(3) 0.070(3) 0.079(3) -0.018(2) 0.028(2) -0.005(2)
C8 0.081(3) 0.067(3) 0.097(4) 0.002(2) 0.028(3) -0.016(2)
C9 0.066(3) 0.061(2) 0.098(3) 0.009(2) 0.019(2) -0.006(2)
C10 0.083(3) 0.084(3) 0.075(3) -0.019(3) 0.025(3) -0.004(2)
C11 0.099(4) 0.097(4) 0.100(4) -0.049(3) 0.034(3) 0.002(3)
C12 0.082(3) 0.064(3) 0.132(5) -0.020(2) 0.048(3) -0.009(3)
C13 0.103(4) 0.118(5) 0.134(5) -0.016(3) 0.061(4) 0.034(4)
C14 0.099(4) 0.113(4) 0.093(4) -0.033(3) 0.021(3) -0.022(3)

loop_
_atom_site_label
_atom_site_fract_x
_atom_site_fract_y
_atom_site_fract_z
_atom_site_U_iso_or_equiv
_atom_site_thermal_displace_type
_atom_site_occupancy
_atom_site_type_symbol
Cl 0.12016(11) 0.05315(10) 0.30803(11) 0.0833(5) Uani 1.000 Cl
O1 0.0698(4) 0.0370(4) 0.1861(3) 0.1204(17) Uani 1.000 O
O2 0.2334(4) -0.0085(4) 0.3626(4) 0.1298(19) Uani 1.000 O
O3 0.0295(5) 0.0235(6) 0.3464(6) 0.184(3) Uani 1.000 O
O4 0.1529(5) 0.1619(4) 0.3401(6) 0.167(3) Uani 1.000 O
N1 0.5578(3) 0.2068(3) 0.5990(3) 0.0693(11) Uani 1.000 N
N2 0.3312(3) -0.0200(3) 0.7511(4) 0.0757(14) Uani 1.000 N
C1 0.5356(3) 0.1663(3) 0.6848(4) 0.0613(13) Uani 1.000 C
C2 0.4400(4) 0.0893(3) 0.6651(4) 0.0640(14) Uani 1.000 C
C3 0.4172(4) 0.0519(3) 0.7572(4) 0.0691(14) Uani 1.000 C
C4 0.6177(4) 0.2060(3) 0.8052(4) 0.0632(14) Uani 1.000 C
C5 0.7372(4) 0.1592(4) 0.8715(4) 0.0729(16) Uani 1.000 C
C6 0.8126(4) 0.1988(4) 0.9822(4) 0.0818(16) Uani 1.000 C
C7 0.7739(4) 0.2824(4) 1.0295(4) 0.0761(17) Uani 1.000 C
C8 0.6550(5) 0.3270(4) 0.9645(4) 0.0853(19) Uani 1.000 C
C9 0.5787(4) 0.2888(3) 0.8544(4) 0.0807(16) Uani 1.000 C
C10 0.4834(5) 0.1744(4) 0.4761(4) 0.0838(17) Uani 1.000 C
C11 0.6599(5) 0.2837(5) 0.6178(5) 0.102(2) Uani 1.000 C
C12 0.2501(5) -0.0764(4) 0.6451(5) 0.092(2) Uani 1.000 C
C13 0.3169(6) -0.0492(5) 0.8578(6) 0.115(3) Uani 1.000 C
C14 0.8576(6) 0.3232(5) 1.1513(5) 0.109(2) Uani 1.000 C
H2 0.39174 0.06334 0.58992 0.0766 Uiso 1.000 H
H3 0.46771 0.08041 0.83071 0.0828 Uiso 1.000 H
H5 0.76557 0.10198 0.84140 0.0877 Uiso 1.000 H
H6 0.89200 0.16754 1.02573 0.0982 Uiso 1.000 H
H8 0.62642 0.38338 0.99537 0.1023 Uiso 1.000 H
H9 0.49880 0.31961 0.81225 0.0967 Uiso 1.000 H
H10A 0.50858 0.21749 0.42657 0.1255 Uiso 1.000 H
H10B 0.49920 0.09978 0.46713 0.1255 Uiso 1.000 H
H10C 0.39410 0.18481 0.45449 0.1255 Uiso 1.000 H
H11A 0.72366 0.25024 0.59954 0.1520 Uiso 1.000 H
H11B 0.62539 0.34525 0.56820 0.1520 Uiso 1.000 H
H11C 0.69774 0.30628 0.69817 0.1520 Uiso 1.000 H
H12A 0.17102 -0.09501 0.64771 0.1378 Uiso 1.000 H
H12B 0.23321 -0.03092 0.57877 0.1378 Uiso 1.000 H
H12C 0.29223 -0.14092 0.63844 0.1378 Uiso 1.000 H
H13A 0.22938 -0.04020 0.84413 0.1719 Uiso 1.000 H
H13B 0.34166 -0.12302 0.87744 0.1719 Uiso 1.000 H
H13C 0.37029 -0.00351 0.92114 0.1719 Uiso 1.000 H
H14A 0.93011 0.27657 1.18780 0.1631 Uiso 1.000 H
H14B 0.88624 0.39486 1.14655 0.1631 Uiso 1.000 H
H14C 0.80953 0.32415 1.19693 0.1631 Uiso 1.000 H

loop_
_atom_type_symbol
_atom_type_description
_atom_type_scat_dispersion_real
_atom_type_scat_dispersion_imag
_atom_type_scat_source
O O 0.0106 0.0060 'International Tables Vol C Tables 4.2.6.8 and 6.1.1.4'
N N 0.0061 0.0033 'International Tables Vol C Tables 4.2.6.8 and 6.1.1.4'
Cl Cl 0.1484 0.1585 'International Tables Vol C Tables 4.2.6.8 and 6.1.1.4'
H H 0.0000 0.0000 'International Tables Vol C Tables 4.2.6.8 and 6.1.1.4'
C C 0.0033 0.0016 'International Tables Vol C Tables 4.2.6.8 and 6.1.1.4'

loop_
_geom_angle_atom_site_label_1
_geom_angle_atom_site_label_2
_geom_angle_atom_site_label_3
_geom_angle
_geom_angle_publ_flag
O1 Cl O2 108.5(3) no
O1 Cl O3 109.1(4) no
O1 Cl O4 112.6(4) no
O2 Cl O3 111.7(4) no
O2 Cl O4 107.3(3) no
O3 Cl O4 107.7(4) no
C1 N1 C10 122.2(4) yes
C1 N1 C11 123.2(4) yes
C10 N1 C11 114.6(4) yes
C3 N2 C12 123.8(4) yes
C3 N2 C13 119.6(5) yes
C12 N2 C13 116.5(4) yes
N1 C1 C2 122.2(4) yes
N1 C1 C4 116.8(4) yes
C2 C1 C4 121.0(4) no
C1 C2 C3 120.2(4) no
N2 C3 C2 126.4(4) yes
C1 C4 C5 120.5(4) no
C1 C4 C9 121.3(4) no
C5 C4 C9 118.2(4) no
C4 C5 C6 119.4(4) no
C5 C6 C7 122.0(5) no
C6 C7 C8 118.4(4) no
C6 C7 C14 120.9(5) no
C8 C7 C14 120.8(5) no
C7 C8 C9 120.5(5) no
C4 C9 C8 121.6(5) no
C1 C2 H2 119.97 no
C3 C2 H2 119.86 no
N2 C3 H3 116.85 no
C2 C3 H3 116.72 no
C4 C5 H5 120.28 no
C6 C5 H5 120.33 no
C5 C6 H6 119.00 no
C7 C6 H6 119.01 no
C7 C8 H8 119.76 no
C9 C8 H8 119.71 no
C4 C9 H9 119.23 no
C8 C9 H9 119.21 no
N1 C10 H10A 109.47 no
N1 C10 H10B 109.46 no
N1 C10 H10C 109.51 no
H10A C10 H10B 109.42 no
H10A C10 H10C 109.47 no
H10B C10 H10C 109.50 no
N1 C11 H11A 109.50 no
N1 C11 H11B 109.46 no
N1 C11 H11C 109.41 no
H11A C11 H11B 109.53 no
H11A C11 H11C 109.49 no
H11B C11 H11C 109.44 no
N2 C12 H12A 109.51 no
N2 C12 H12B 109.52 no
N2 C12 H12C 109.44 no
H12A C12 H12B 109.48 no
H12A C12 H12C 109.41 no
H12B C12 H12C 109.47 no
N2 C13 H13A 109.47 no
N2 C13 H13B 109.42 no
N2 C13 H13C 109.50 no
H13A C13 H13B 109.44 no
H13A C13 H13C 109.50 no
H13B C13 H13C 109.49 no
C7 C14 H14A 109.51 no
C7 C14 H14B 109.49 no
C7 C14 H14C 109.48 no
H14A C14 H14B 109.47 no
H14A C14 H14C 109.46 no
H14B C14 H14C 109.42 no

loop_
_geom_bond_atom_site_label_1
_geom_bond_atom_site_label_2
_geom_bond_distance
_geom_bond_publ_flag
Cl O1 1.410(4) no
Cl O2 1.417(5) no
Cl O3 1.385(7) no
Cl O4 1.413(5) no
N1 C1 1.319(6) yes
N1 C10 1.474(6) yes
N1 C11 1.459(7) yes
N2 C3 1.316(6) yes
N2 C12 1.446(7) yes
N2 C13 1.476(8) yes
C1 C2 1.402(6) yes
C1 C4 1.491(6) yes
C2 C3 1.383(7) yes
C4 C5 1.401(7) no
C4 C9 1.375(6) no
C5 C6 1.384(7) no
C6 C7 1.367(7) no
C7 C8 1.382(7) no
C7 C14 1.513(7) no
C8 C9 1.375(7) no
C2 H2 0.9299 no
C3 H3 0.9303 no
C5 H5 0.9305 no
C6 H6 0.9304 no
C8 H8 0.9294 no
C9 H9 0.9296 no
C10 H10A 0.9604 no
C10 H10B 0.9601 no
C10 H10C 0.9595 no
C11 H11A 0.9593 no
C11 H11B 0.9600 no
C11 H11C 0.9604 no
C12 H12A 0.9603 no
C12 H12B 0.9596 no
C12 H12C 0.9605 no
C13 H13A 0.9602 no
C13 H13B 0.9602 no
C13 H13C 0.9595 no
C14 H14A 0.9598 no
C14 H14B 0.9602 no
C14 H14C 0.9605 no

loop_
_geom_contact_atom_site_label_1
_geom_contact_atom_site_label_2
_geom_contact_distance
_geom_contact_site_symmetry_2
_geom_contact_publ_flag
O3 C12 3.356(9) 3_556 no
O4 C12 3.416(7) 2_556 no
O1 H9 2.8152 2_546 no
O1 H5 2.7048 3_656 no
O1 H6 2.7196 1_454 no
O2 H12B 2.7526 . no
O2 H5 2.8366 3_656 no
O2 H2 2.8112 . no
O3 H12A 2.5207 3_556 no
O4 H10C 2.5532 . no
O4 H14A 2.8518 1_454 no
O4 H12C 2.5134 2_556 no
O4 H10A 2.7966 4_455 no
C2 C11 3.424(8) 4_455 no
C3 C9 3.418(6) . no
C3 C11 3.413(8) 4_455 no
C5 C11 3.322(8) . no
C6 C13 3.526(9) 3_657 no
C7 C13 3.580(8) 3_657 no
C9 C3 3.418(6) . no
C9 C11 3.507(8) . no
C11 C2 3.424(8) 4_555 no
C11 C9 3.507(8) . no
C11 C3 3.413(8) 4_555 no
C11 C5 3.322(8) . no
C12 O3 3.356(9) 3_556 no
C12 O4 3.416(7) 2_546 no
C13 C6 3.526(9) 3_657 no
C13 C7 3.580(8) 3_657 no
C2 H10B 2.8734 . no
C2 H12B 2.6301 . no
C2 H11A 3.0263 4_455 no
C2 H10C 2.7530 . no
C3 H14B 2.8442 2_647 no
C3 H11C 2.9153 4_455 no
C4 H3 2.4586 . no
C4 H11C 2.3090 . no
C5 H11C 2.7375 . no
C5 H3 3.0994 . no
C7 H13B 2.9083 3_657 no
C9 H3 2.8464 . no
C9 H11C 2.8673 . no
C10 H2 2.5352 . no
C12 H2 2.6803 . no
H2 O2 2.8112 . no
H2 C10 2.5352 . no
H2 C12 2.6803 . no
H2 H10B 2.4178 . no
H2 H10C 2.2923 . no
H2 H12B 2.1323 . no
H3 C4 2.4586 . no
H3 C5 3.0994 . no
H3 C9 2.8464 . no
H3 H13C 2.1881 . no
H5 O1 2.7048 3_656 no
H5 O2 2.8366 3_656 no
H6 O1 2.7196 1_656 no
H6 H14A 2.3361 . no
H9 O1 2.8152 2_556 no
H10A H11A 2.5462 . no
H10A H11B 2.3396 . no
H10A O4 2.7966 4_555 no
H10B C2 2.8734 . no
H10B H2 2.4178 . no
H10C O4 2.5532 . no
H10C C2 2.7530 . no
H10C H2 2.2923 . no
H11A H10A 2.5462 . no
H11A C2 3.0263 4_555 no
H11B H10A 2.3396 . no
H11B H12B 2.5974 4_555 no
H11C C4 2.3090 . no
H11C C5 2.7375 . no
H11C C9 2.8673 . no
H11C C3 2.9153 4_555 no
H12A H13A 2.3787 . no
H12A O3 2.5207 3_556 no
H12B O2 2.7526 . no
H12B C2 2.6301 . no
H12B H2 2.1323 . no
H12B H11B 2.5974 4_455 no
H12C O4 2.5134 2_546 no
H13A H12A 2.3787 . no
H13B C7 2.9083 3_657 no
H13C H3 2.1881 . no
H14A O4 2.8518 1_656 no
H14A H6 2.3361 . no
H14B C3 2.8442 2_657 no

loop_
_geom_hbond_atom_site_label_D
_geom_hbond_atom_site_label_H
_geom_hbond_atom_site_label_A
_geom_hbond_site_symmetry_A
_geom_hbond_distance_DH
_geom_hbond_distance_HA
_geom_hbond_distance_DA
_geom_hbond_angle_DHA
_geom_hbond_publ_flag
C2 H2 O2 . 0.93 2.81 3.740(6) 177 yes
C10 H10C O4 . 0.96 2.55 3.465(9) 159 yes
C12 H12B O2 . 0.96 2.75 3.599(9) 147 yes
C12 H12B O3 . 0.96 2.95 3.750(8) 141 yes
C5 H5 O1 3_656 0.93 2.71 3.589(7) 159 yes
C5 H5 O2 3_656 0.93 2.84 3.643(8) 146 yes
C6 H6 O1 1_656 0.93 2.72 3.601(6) 158 yes
C14 H14A O4 1_656 0.96 2.85 3.796(8) 168 yes
C8 H8 O1 4_556 0.93 2.93 3.754(8) 148 yes
C9 H9 O1 2_556 0.93 2.82 3.458(6) 127 yes
C10 H10A O4 4_555 0.96 2.80 3.725(10) 163 yes
C13 H13A O3 3_556 0.96 2.94 3.740(8) 142 yes
C12 H12A O3 3_556 0.96 2.52 3.356(9) 145 yes
C12 H12C O4 2_546 0.96 2.51 3.416(7) 156 yes

loop_
_geom_torsion_atom_site_label_1
_geom_torsion_atom_site_label_2
_geom_torsion_atom_site_label_3
_geom_torsion_atom_site_label_4
_geom_torsion
_geom_torsion_publ_flag
C10 N1 C1 C2 0.3(6) no
C11 N1 C1 C2 -177.5(4) no
C10 N1 C1 C4 -180.0(4) no
C11 N1 C1 C4 2.3(6) no
C12 N2 C3 C2 3.6(7) no
C13 N2 C3 C2 -178.4(5) no
N1 C1 C4 C9 95.5(5) y
C2 C1 C4 C5 95.1(6) y
N1 C1 C4 C5 -84.7(5) y
C2 C1 C4 C9 -84.7(5) y
N1 C1 C2 C3 -177.7(4) no
C4 C1 C2 C3 2.5(6) no
C1 C2 C3 N2 -179.8(4) no
C1 C4 C5 C6 178.8(4) no
C5 C4 C9 C8 1.4(7) no
C1 C4 C9 C8 -178.8(4) no
C9 C4 C5 C6 -1.4(7) no
C4 C5 C6 C7 0.2(8) no
C5 C6 C7 C8 0.9(8) no
C5 C6 C7 C14 179.3(5) no
C14 C7 C8 C9 -179.2(5) no
C6 C7 C8 C9 -0.9(8) no
C7 C8 C9 C4 -0.3(8) no

loop_
_cod_related_entry_id
_cod_related_entry_database
_cod_related_entry_code
1 ChemSpider 10008719
